data_4037679
loop_
_publ_author_name
'Wang, Yu-Chao'
'Liu, Jin-Biao'
'Zhou, Hongwei'
'Rojsitthisak, Pornchai'
'Qiu, Guanyinsheng'
'Xie, Wenlin'

_publ_section_title
;
 Ortho-Hydroxylative ipso-Cyclization of N-arylpropiolamide.
;
_journal_name_full 'The Journal of organic chemistry'
_journal_paper_doi 10.1021/acs.joc.9b02590
_journal_year 2019
_chemical_formula_sum 'C18 H17 Br2 N O4'
_chemical_formula_weight 471.14
_space_group_crystal_system monoclinic
_space_group_IT_number 14
_space_group_name_Hall '-P 2yn'
_space_group_name_H-M_alt 'P 1 21/n 1'
_atom_sites_solution_hydrogens mixed
_audit_creation_method SHELXL-2014/7
_cell_angle_alpha 90
_cell_angle_beta 102.016(3)
_cell_angle_gamma 90
_cell_formula_units_Z 4
_cell_length_a 14.642(4)
_cell_length_b 6.9063(19)
_cell_length_c 18.044(5)
_cell_measurement_reflns_used 2323
_cell_measurement_temperature 293(2)
_cell_measurement_theta_max 25.47
_cell_measurement_theta_min 2.84
_cell_volume 1784.7(9)
_computing_cell_refinement 'Bruker SAINT'
_computing_data_collection 'Bruker APEX2'
_computing_data_reduction 'Bruker SAINT'
_computing_molecular_graphics 'Bruker SHELXTL'
_computing_publication_material 'Bruker SHELXTL'
_computing_structure_refinement 'SHELXL-2014/7 (Sheldrick, 2014)'
_computing_structure_solution 'SHELXS-97 (Sheldrick, 2008)'
_diffrn_ambient_temperature 293(2)
_diffrn_measured_fraction_theta_full 0.994
_diffrn_measured_fraction_theta_max 0.993
_diffrn_measurement_device_type 'Bruker APEX-II CCD'
_diffrn_measurement_method '\f and \w scans'
_diffrn_radiation_type MoK\a
_diffrn_radiation_wavelength 0.71073
_diffrn_reflns_av_R_equivalents 0.0324
_diffrn_reflns_av_unetI/netI 0.0458
_diffrn_reflns_Laue_measured_fraction_full 0.994
_diffrn_reflns_Laue_measured_fraction_max 0.993
_diffrn_reflns_limit_h_max 13
_diffrn_reflns_limit_h_min -17
_diffrn_reflns_limit_k_max 8
_diffrn_reflns_limit_k_min -8
_diffrn_reflns_limit_l_max 22
_diffrn_reflns_limit_l_min -22
_diffrn_reflns_number 9130
_diffrn_reflns_point_group_measured_fraction_full 0.994
_diffrn_reflns_point_group_measured_fraction_max 0.993
_diffrn_reflns_theta_full 25.242
_diffrn_reflns_theta_max 25.997
_diffrn_reflns_theta_min 1.634
_exptl_absorpt_coefficient_mu 4.565
_exptl_absorpt_correction_T_max 0.901
_exptl_absorpt_correction_T_min 0.610
_exptl_absorpt_correction_type multi-scan
_exptl_absorpt_process_details sadabs
_exptl_crystal_colour colourless
_exptl_crystal_density_diffrn 1.753
_exptl_crystal_description rod
_exptl_crystal_F_000 936
_exptl_crystal_size_max 0.600
_exptl_crystal_size_mid 0.200
_exptl_crystal_size_min 0.200
_refine_diff_density_max 0.451
_refine_diff_density_min -0.666
_refine_diff_density_rms 0.072
_refine_ls_extinction_method none
_refine_ls_goodness_of_fit_ref 1.008
_refine_ls_hydrogen_treatment mixed
_refine_ls_matrix_type full
_refine_ls_number_parameters 235
_refine_ls_number_reflns 3477
_refine_ls_number_restraints 2
_refine_ls_restrained_S_all 1.009
_refine_ls_R_factor_all 0.0472
_refine_ls_R_factor_gt 0.0303
_refine_ls_shift/su_max 0.002
_refine_ls_shift/su_mean 0.000
_refine_ls_structure_factor_coef Fsqd
_refine_ls_weighting_details 'w=1/[\s^2^(Fo^2^)+(0.0296P)^2^] where P=(Fo^2^+2Fc^2^)/3'
_refine_ls_weighting_scheme calc
_refine_ls_wR_factor_gt 0.0645
_refine_ls_wR_factor_ref 0.0688
_reflns_Friedel_coverage 0.000
_reflns_number_gt 2663
_reflns_number_total 3477
_reflns_threshold_expression 'I > 2\s(I)'
_cod_data_source_file jo9b02590_si_002.cif
_cod_data_source_block a61202a
_cod_original_cell_volume 1784.7(8)
_cod_original_sg_symbol_H-M 'P 21/n'
_cod_database_code 4037679
_shelx_shelxl_version_number 2014/7
_shelx_space_group_comment
; 
The symmetry employed for this shelxl refinement is uniquely defined 
by the following loop, which should always be used as a source of 
symmetry information in preference to the above space-group names. 
They are only intended as comments. 
;
_shelx_estimated_absorpt_t_min 0.170
_shelx_estimated_absorpt_t_max 0.462

loop_
_space_group_symop_operation_xyz
'x, y, z'
'-x+1/2, y+1/2, -z+1/2'
'-x, -y, -z'
'x-1/2, -y-1/2, z-1/2'

loop_
_atom_site_label
_atom_site_type_symbol
_atom_site_fract_x
_atom_site_fract_y
_atom_site_fract_z
_atom_site_U_iso_or_equiv
_atom_site_adp_type
_atom_site_occupancy
_atom_site_site_symmetry_order
_atom_site_calc_flag
_atom_site_refinement_flags_posn
_atom_site_refinement_flags_adp
Br1 Br 0.00300(2) 0.38239(6) 0.40265(2) 0.04837(12) Uani 1 1 d . .
Br2 Br 0.19709(2) -0.19884(5) 0.42216(2) 0.03982(11) Uani 1 1 d . .
N1 N 0.24398(14) 0.2073(3) 0.35326(11) 0.0255(5) Uani 1 1 d . .
O1 O 0.11079(13) 0.2985(3) 0.26839(10) 0.0353(5) Uani 1 1 d . .
O2 O 0.37874(15) -0.2435(3) 0.55439(13) 0.0413(6) Uani 1 1 d D .
H2 H 0.4325(12) -0.237(4) 0.5578(16) 0.034(9) Uiso 1 1 d D .
O3 O 0.42679(12) 0.2900(3) 0.40976(10) 0.0274(4) Uani 1 1 d . .
O4 O 0.35220(15) 0.5326(3) 0.33330(12) 0.0419(5) Uani 1 1 d D .
H4 H 0.368(2) 0.605(4) 0.3028(16) 0.053(11) Uiso 1 1 d D .
C1 C 0.15495(18) 0.2698(4) 0.33294(15) 0.0256(6) Uani 1 1 d . .
C2 C 0.12364(17) 0.2953(4) 0.40456(15) 0.0265(6) Uani 1 1 d . .
C3 C 0.19021(17) 0.2544(4) 0.46415(15) 0.0238(6) Uani 1 1 d . .
C4 C 0.27575(17) 0.1861(4) 0.43507(14) 0.0220(6) Uani 1 1 d . .
C5 C 0.30249(17) -0.0245(4) 0.45648(15) 0.0273(6) Uani 1 1 d . .
H5 H 0.3519 -0.0614 0.4300 0.033 Uiso 1 1 calc R U
C6 C 0.34027(18) -0.0557(4) 0.54074(15) 0.0285(6) Uani 1 1 d . .
H6 H 0.2879 -0.0452 0.5666 0.034 Uiso 1 1 calc R U
C7 C 0.40969(19) 0.0994(4) 0.57154(16) 0.0324(7) Uani 1 1 d . .
H7 H 0.4489 0.0781 0.6184 0.039 Uiso 1 1 calc R U
C8 C 0.41899(18) 0.2639(4) 0.53667(15) 0.0282(6) Uani 1 1 d . .
H8 H 0.4628 0.3528 0.5612 0.034 Uiso 1 1 calc R U
C9 C 0.36346(17) 0.3159(4) 0.46024(14) 0.0249(6) Uani 1 1 d . .
H9 H 0.3445 0.4520 0.4599 0.030 Uiso 1 1 calc R U
C10 C 0.38804(19) 0.3448(4) 0.33212(15) 0.0307(7) Uani 1 1 d . .
C11 C 0.30922(18) 0.2024(5) 0.30349(15) 0.0322(7) Uani 1 1 d . .
H11A H 0.2777 0.2371 0.2525 0.039 Uiso 1 1 calc R U
H11B H 0.3343 0.0728 0.3022 0.039 Uiso 1 1 calc R U
C12 C 0.18182(18) 0.2626(4) 0.54446(15) 0.0275(6) Uani 1 1 d . .
C13 C 0.1249(2) 0.1324(5) 0.57132(17) 0.0386(8) Uani 1 1 d . .
H13 H 0.0928 0.0386 0.5391 0.046 Uiso 1 1 calc R U
C14 C 0.1155(3) 0.1410(6) 0.6461(2) 0.0534(10) Uani 1 1 d . .
H14 H 0.0780 0.0515 0.6641 0.064 Uiso 1 1 calc R U
C15 C 0.1607(2) 0.2792(6) 0.69279(18) 0.0520(10) Uani 1 1 d . .
H15 H 0.1540 0.2846 0.7429 0.062 Uiso 1 1 calc R U
C16 C 0.2163(2) 0.4112(6) 0.66680(18) 0.0512(9) Uani 1 1 d . .
H16 H 0.2466 0.5067 0.6992 0.061 Uiso 1 1 calc R U
C17 C 0.2275(2) 0.4035(5) 0.59246(16) 0.0376(7) Uani 1 1 d . .
H17 H 0.2657 0.4928 0.5750 0.045 Uiso 1 1 calc R U
C18 C 0.46450(19) 0.3294(5) 0.28878(16) 0.0391(8) Uani 1 1 d . .
H18A H 0.4412 0.3679 0.2372 0.059 Uiso 1 1 calc R U
H18B H 0.4861 0.1979 0.2900 0.059 Uiso 1 1 calc R U
H18C H 0.5153 0.4125 0.3113 0.059 Uiso 1 1 calc R U

loop_
_atom_site_aniso_label
_atom_site_aniso_U_11
_atom_site_aniso_U_22
_atom_site_aniso_U_33
_atom_site_aniso_U_23
_atom_site_aniso_U_13
_atom_site_aniso_U_12
Br1 0.03014(18) 0.0627(3) 0.0515(2) -0.00641(17) 0.00682(14) 0.01839(15)
Br2 0.03836(18) 0.02777(19) 0.0502(2) -0.00416(15) 0.00207(14) -0.00494(13)
N1 0.0219(12) 0.0335(14) 0.0207(11) 0.0008(10) 0.0033(9) 0.0002(10)
O1 0.0323(11) 0.0429(13) 0.0275(11) -0.0014(9) -0.0010(9) 0.0059(9)
O2 0.0301(13) 0.0290(13) 0.0618(15) 0.0155(10) 0.0028(11) 0.0037(10)
O3 0.0226(10) 0.0365(12) 0.0234(9) 0.0045(9) 0.0055(8) 0.0028(8)
O4 0.0485(13) 0.0384(14) 0.0447(13) 0.0165(11) 0.0229(11) 0.0130(11)
C1 0.0265(15) 0.0215(16) 0.0277(15) -0.0009(12) 0.0031(12) -0.0010(11)
C2 0.0215(14) 0.0229(16) 0.0350(16) -0.0026(13) 0.0057(12) 0.0030(11)
C3 0.0245(14) 0.0193(16) 0.0287(15) -0.0021(11) 0.0079(12) -0.0008(11)
C4 0.0197(13) 0.0252(16) 0.0210(13) 0.0008(12) 0.0038(10) 0.0001(11)
C5 0.0239(14) 0.0235(16) 0.0339(15) -0.0011(12) 0.0047(12) 0.0001(11)
C6 0.0264(15) 0.0267(17) 0.0324(15) 0.0064(13) 0.0061(12) 0.0034(12)
C7 0.0305(16) 0.0382(19) 0.0266(15) 0.0031(14) 0.0013(12) 0.0029(13)
C8 0.0270(15) 0.0316(18) 0.0240(14) -0.0030(13) 0.0006(12) -0.0006(12)
C9 0.0252(14) 0.0258(16) 0.0245(14) 0.0005(12) 0.0073(11) 0.0013(11)
C10 0.0282(15) 0.039(2) 0.0262(15) 0.0070(13) 0.0076(12) 0.0040(12)
C11 0.0256(15) 0.048(2) 0.0233(14) -0.0007(14) 0.0068(12) 0.0023(13)
C12 0.0274(15) 0.0304(17) 0.0262(15) 0.0009(12) 0.0092(12) 0.0070(12)
C13 0.0353(17) 0.042(2) 0.0429(18) -0.0004(15) 0.0185(14) -0.0023(14)
C14 0.059(2) 0.058(3) 0.052(2) 0.0160(19) 0.0335(19) 0.0100(19)
C15 0.059(2) 0.073(3) 0.0279(18) 0.0050(18) 0.0165(16) 0.019(2)
C16 0.054(2) 0.060(3) 0.0365(19) -0.0161(18) 0.0038(16) 0.0059(18)
C17 0.0358(17) 0.042(2) 0.0361(17) -0.0059(15) 0.0108(14) -0.0016(14)
C18 0.0299(17) 0.059(2) 0.0319(16) 0.0053(15) 0.0139(13) 0.0036(14)

loop_
_atom_type_symbol
_atom_type_description
_atom_type_scat_dispersion_real
_atom_type_scat_dispersion_imag
_atom_type_scat_source
C C 0.0033 0.0016 'International Tables Vol C Tables 4.2.6.8 and 6.1.1.4'
H H 0.0000 0.0000 'International Tables Vol C Tables 4.2.6.8 and 6.1.1.4'
N N 0.0061 0.0033 'International Tables Vol C Tables 4.2.6.8 and 6.1.1.4'
O O 0.0106 0.0060 'International Tables Vol C Tables 4.2.6.8 and 6.1.1.4'
Br Br -0.2901 2.4595 'International Tables Vol C Tables 4.2.6.8 and 6.1.1.4'

loop_
_geom_angle_atom_site_label_1
_geom_angle_atom_site_label_2
_geom_angle_atom_site_label_3
_geom_angle
C1 N1 C11 124.5(2)
C1 N1 C4 113.2(2)
C11 N1 C4 121.0(2)
C6 O2 H2 109(2)
C9 O3 C10 113.92(19)
C10 O4 H4 113(3)
O1 C1 N1 126.8(3)
O1 C1 C2 128.1(3)
N1 C1 C2 105.1(2)
C3 C2 C1 112.2(2)
C3 C2 Br1 128.4(2)
C1 C2 Br1 119.45(19)
C2 C3 C12 126.2(2)
C2 C3 C4 107.7(2)
C12 C3 C4 126.0(2)
N1 C4 C3 101.81(19)
N1 C4 C5 111.1(2)
C3 C4 C5 113.0(2)
N1 C4 C9 107.9(2)
C3 C4 C9 114.1(2)
C5 C4 C9 108.7(2)
C6 C5 C4 114.0(2)
C6 C5 Br2 109.17(18)
C4 C5 Br2 111.16(17)
C6 C5 H5 107.4
C4 C5 H5 107.4
Br2 C5 H5 107.4
O2 C6 C7 112.0(2)
O2 C6 C5 110.6(2)
C7 C6 C5 110.3(2)
O2 C6 H6 107.9
C7 C6 H6 107.9
C5 C6 H6 107.9
C8 C7 C6 124.5(3)
C8 C7 H7 117.7
C6 C7 H7 117.7
C7 C8 C9 123.9(3)
C7 C8 H8 118.1
C9 C8 H8 118.1
O3 C9 C8 104.8(2)
O3 C9 C4 110.2(2)
C8 C9 C4 112.9(2)
O3 C9 H9 109.6
C8 C9 H9 109.6
C4 C9 H9 109.6
O4 C10 O3 107.4(2)
O4 C10 C18 113.4(2)
O3 C10 C18 107.6(2)
O4 C10 C11 110.1(2)
O3 C10 C11 106.0(2)
C18 C10 C11 111.9(2)
N1 C11 C10 109.1(2)
N1 C11 H11A 109.9
C10 C11 H11A 109.9
N1 C11 H11B 109.9
C10 C11 H11B 109.9
H11A C11 H11B 108.3
C17 C12 C13 119.2(3)
C17 C12 C3 120.9(3)
C13 C12 C3 119.9(3)
C12 C13 C14 120.2(3)
C12 C13 H13 119.9
C14 C13 H13 119.9
C15 C14 C13 120.2(3)
C15 C14 H14 119.9
C13 C14 H14 119.9
C14 C15 C16 120.4(3)
C14 C15 H15 119.8
C16 C15 H15 119.8
C15 C16 C17 120.3(3)
C15 C16 H16 119.8
C17 C16 H16 119.8
C12 C17 C16 119.7(3)
C12 C17 H17 120.2
C16 C17 H17 120.2
C10 C18 H18A 109.5
C10 C18 H18B 109.5
H18A C18 H18B 109.5
C10 C18 H18C 109.5
H18A C18 H18C 109.5
H18B C18 H18C 109.5

loop_
_geom_bond_atom_site_label_1
_geom_bond_atom_site_label_2
_geom_bond_distance
Br1 C2 1.860(3)
Br2 C5 1.954(3)
N1 C1 1.349(3)
N1 C11 1.441(3)
N1 C4 1.460(3)
O1 C1 1.225(3)
O2 C6 1.415(3)
O2 H2 0.777(17)
O3 C9 1.440(3)
O3 C10 1.448(3)
O4 C10 1.401(4)
O4 H4 0.810(18)
C1 C2 1.469(4)
C2 C3 1.323(4)
C3 C12 1.481(4)
C3 C4 1.530(3)
C4 C5 1.534(4)
C4 C9 1.555(3)
C5 C6 1.521(4)
C5 H5 0.9800
C6 C7 1.501(4)
C6 H6 0.9800
C7 C8 1.319(4)
C7 H7 0.9300
C8 C9 1.492(4)
C8 H8 0.9300
C9 H9 0.9800
C10 C18 1.497(4)
C10 C11 1.522(4)
C11 H11A 0.9700
C11 H11B 0.9700
C12 C17 1.380(4)
C12 C13 1.380(4)
C13 C14 1.385(4)
C13 H13 0.9300
C14 C15 1.352(5)
C14 H14 0.9300
C15 C16 1.368(5)
C15 H15 0.9300
C16 C17 1.386(4)
C16 H16 0.9300
C17 H17 0.9300
C18 H18A 0.9600
C18 H18B 0.9600
C18 H18C 0.9600

loop_
_geom_hbond_atom_site_label_D
_geom_hbond_atom_site_label_H
_geom_hbond_atom_site_label_A
_geom_hbond_distance_DH
_geom_hbond_distance_HA
_geom_hbond_distance_DA
_geom_hbond_angle_DHA
_geom_hbond_site_symmetry_A
O4 H4 O1 0.810(18) 1.925(19) 2.729(3) 172(4) 2
O2 H2 O3 0.777(17) 2.055(19) 2.804(3) 162(3) 3_656

loop_
_geom_torsion_atom_site_label_1
_geom_torsion_atom_site_label_2
_geom_torsion_atom_site_label_3
_geom_torsion_atom_site_label_4
_geom_torsion
C11 N1 C1 O1 13.9(4)
C4 N1 C1 O1 -179.4(3)
C11 N1 C1 C2 -166.0(2)
C4 N1 C1 C2 0.6(3)
O1 C1 C2 C3 -178.8(3)
N1 C1 C2 C3 1.2(3)
O1 C1 C2 Br1 -0.2(4)
N1 C1 C2 Br1 179.71(18)
C1 C2 C3 C12 -179.2(3)
Br1 C2 C3 C12 2.4(4)
C1 C2 C3 C4 -2.3(3)
Br1 C2 C3 C4 179.3(2)
C1 N1 C4 C3 -1.9(3)
C11 N1 C4 C3 165.3(2)
C1 N1 C4 C5 118.7(2)
C11 N1 C4 C5 -74.2(3)
C1 N1 C4 C9 -122.2(2)
C11 N1 C4 C9 44.9(3)
C2 C3 C4 N1 2.5(3)
C12 C3 C4 N1 179.4(2)
C2 C3 C4 C5 -116.7(2)
C12 C3 C4 C5 60.1(3)
C2 C3 C4 C9 118.4(2)
C12 C3 C4 C9 -64.7(3)
N1 C4 C5 C6 177.5(2)
C3 C4 C5 C6 -68.8(3)
C9 C4 C5 C6 58.9(3)
N1 C4 C5 Br2 -58.6(2)
C3 C4 C5 Br2 55.1(2)
C9 C4 C5 Br2 -177.23(16)
C4 C5 C6 O2 -169.5(2)
Br2 C5 C6 O2 65.5(2)
C4 C5 C6 C7 -45.0(3)
Br2 C5 C6 C7 -169.96(18)
O2 C6 C7 C8 139.7(3)
C5 C6 C7 C8 16.0(4)
C6 C7 C8 C9 -2.0(5)
C10 O3 C9 C8 -176.4(2)
C10 O3 C9 C4 61.8(3)
C7 C8 C9 O3 -104.1(3)
C7 C8 C9 C4 15.9(4)
N1 C4 C9 O3 -45.9(3)
C3 C4 C9 O3 -158.2(2)
C5 C4 C9 O3 74.8(2)
N1 C4 C9 C8 -162.7(2)
C3 C4 C9 C8 84.9(3)
C5 C4 C9 C8 -42.1(3)
C9 O3 C10 O4 51.9(3)
C9 O3 C10 C18 174.3(2)
C9 O3 C10 C11 -65.8(3)
C1 N1 C11 C10 114.4(3)
C4 N1 C11 C10 -51.3(3)
O4 C10 C11 N1 -60.1(3)
O3 C10 C11 N1 55.8(3)
C18 C10 C11 N1 172.8(2)
C2 C3 C12 C17 -109.9(3)
C4 C3 C12 C17 73.8(4)
C2 C3 C12 C13 67.7(4)
C4 C3 C12 C13 -108.6(3)
C17 C12 C13 C14 -1.3(4)
C3 C12 C13 C14 -179.0(3)
C12 C13 C14 C15 1.2(5)
C13 C14 C15 C16 -0.2(5)
C14 C15 C16 C17 -0.6(5)
C13 C12 C17 C16 0.5(4)
C3 C12 C17 C16 178.1(3)
C15 C16 C17 C12 0.5(5)
